data_2219824
loop_
_publ_author_name
'Lv, Lu-Ping'
'Yu, Wen-Bo'
'Wang, Feng'
'Li, Wei-Wei'
'Hu, Xian-Chao'

_publ_section_title
;
 (<i>E</i>)-Methyl
 <i>N</i>'-[1-(4-methylphenyl)ethylidene]hydrazinecarboxylate
;
_journal_coeditor_code CV2459
_journal_issue 11
_journal_name_full 'Acta Crystallographica Section E'
_journal_page_first o2071
_journal_paper_doi 10.1107/S160053680803184X
_journal_volume 64
_journal_year 2008
_chemical_formula_iupac 'C11 H14 N2 O2'
_chemical_formula_moiety 'C11 H14 N2 O2'
_chemical_formula_sum 'C11 H14 N2 O2'
_chemical_formula_weight 206.24
_chemical_name_systematic
;
(E)-Methyl N'-[1-(4-methylphenyl)ethylidene]hydrazinecarboxylate
;
_space_group_IT_number 14
_symmetry_cell_setting monoclinic
_symmetry_space_group_name_Hall '-P 2ybc'
_symmetry_space_group_name_H-M 'P 1 21/c 1'
_atom_sites_solution_hydrogens geom
_atom_sites_solution_primary direct
_atom_sites_solution_secondary difmap
_audit_creation_method SHELXL-97
_cell_angle_alpha 90.00
_cell_angle_beta 94.193(14)
_cell_angle_gamma 90.00
_cell_formula_units_Z 4
_cell_length_a 11.5197(3)
_cell_length_b 5.5734(6)
_cell_length_c 17.3281(2)
_cell_measurement_reflns_used 1951
_cell_measurement_temperature 273(2)
_cell_measurement_theta_max 25.0
_cell_measurement_theta_min 1.8
_cell_volume 1109.55(13)
_computing_cell_refinement 'SAINT (Bruker, 2002)'
_computing_data_collection 'SMART (Bruker, 2002)'
_computing_data_reduction 'SAINT (Bruker, 2002)'
_computing_molecular_graphics 'SHELXTL (Sheldrick, 2008)'
_computing_publication_material 'SHELXTL (Sheldrick, 2008)'
_computing_structure_refinement 'SHELXL97 (Sheldrick, 2008)'
_computing_structure_solution 'SHELXS97 (Sheldrick, 2008)'
_diffrn_ambient_temperature 273(2)
_diffrn_measured_fraction_theta_full 0.991
_diffrn_measured_fraction_theta_max 0.991
_diffrn_measurement_device_type 'Bruker SMART CCD area-detector'
_diffrn_measurement_method '\f and \w'
_diffrn_radiation_monochromator graphite
_diffrn_radiation_source 'fine-focus sealed tube'
_diffrn_radiation_type MoK\a
_diffrn_radiation_wavelength 0.71073
_diffrn_reflns_av_R_equivalents 0.0320
_diffrn_reflns_av_sigmaI/netI 0.0365
_diffrn_reflns_limit_h_max 13
_diffrn_reflns_limit_h_min -13
_diffrn_reflns_limit_k_max 6
_diffrn_reflns_limit_k_min -6
_diffrn_reflns_limit_l_max 20
_diffrn_reflns_limit_l_min -19
_diffrn_reflns_number 5502
_diffrn_reflns_theta_full 25.04
_diffrn_reflns_theta_max 25.04
_diffrn_reflns_theta_min 1.77
_exptl_absorpt_coefficient_mu 0.086
_exptl_absorpt_correction_T_max 0.9800
_exptl_absorpt_correction_T_min 0.9780
_exptl_absorpt_correction_type multi-scan
_exptl_absorpt_process_details '(SADABS; Bruker, 2002)'
_exptl_crystal_colour colourless
_exptl_crystal_density_diffrn 1.235
_exptl_crystal_density_method 'not measured'
_exptl_crystal_description Block
_exptl_crystal_F_000 440
_exptl_crystal_size_max 0.24
_exptl_crystal_size_mid 0.22
_exptl_crystal_size_min 0.20
_refine_diff_density_max 0.283
_refine_diff_density_min -0.259
_refine_ls_extinction_method none
_refine_ls_goodness_of_fit_ref 1.033
_refine_ls_hydrogen_treatment constr
_refine_ls_matrix_type full
_refine_ls_number_parameters 138
_refine_ls_number_reflns 1951
_refine_ls_number_restraints 3
_refine_ls_restrained_S_all 1.032
_refine_ls_R_factor_all 0.0933
_refine_ls_R_factor_gt 0.0565
_refine_ls_shift/su_max 0.000
_refine_ls_shift/su_mean 0.000
_refine_ls_structure_factor_coef Fsqd
_refine_ls_weighting_details 'calc w=1/[\s^2^(Fo^2^)+(0.07P)^2^+0.5722P] where P=(Fo^2^+2Fc^2^)/3'
_refine_ls_weighting_scheme calc
_refine_ls_wR_factor_gt 0.1481
_refine_ls_wR_factor_ref 0.1721
_reflns_number_gt 1209
_reflns_number_total 1951
_reflns_threshold_expression I>2\s(I)
_cod_data_source_file cv2459.cif
_cod_data_source_block I
_cod_original_cell_volume 1109.55(12)
_cod_original_sg_symbol_H-M 'P 21/c'
_cod_database_code 2219824
_cod_database_fobs_code 2219824

loop_
_symmetry_equiv_pos_as_xyz
'x, y, z'
'-x, y+1/2, -z+1/2'
'-x, -y, -z'
'x, -y-1/2, z-1/2'

loop_
_atom_site_type_symbol
_atom_site_label
_atom_site_fract_x
_atom_site_fract_y
_atom_site_fract_z
_atom_site_U_iso_or_equiv
_atom_site_adp_type
_atom_site_calc_flag
_atom_site_refinement_flags
_atom_site_occupancy
C C6 0.4332(2) -0.0332(5) 0.39288(14) 0.0447(6) Uani d . 1
C C5 0.5218(2) -0.2016(5) 0.40434(17) 0.0571(8) Uani d . 1
H H5 0.5107 -0.3340 0.4357 0.069 Uiso calc R 1
C C8 0.3200(2) -0.0595(5) 0.42808(15) 0.0472(7) Uani d . 1
C C7 0.4558(2) 0.1643(5) 0.34621(16) 0.0520(7) Uani d . 1
H H7 0.3994 0.2827 0.3379 0.062 Uiso calc R 1
C C3 0.6471(2) 0.0163(5) 0.32361(16) 0.0548(7) Uani d . 1
C C2 0.5594(2) 0.1865(5) 0.31268(16) 0.0548(7) Uani d . 1
H H2 0.5712 0.3193 0.2817 0.066 Uiso calc R 1
C C10 0.0517(2) 0.2495(5) 0.42066(17) 0.0562(7) Uani d . 1
C C4 0.6258(2) -0.1771(5) 0.37036(18) 0.0632(8) Uani d . 1
H H4 0.6830 -0.2937 0.3792 0.076 Uiso calc R 1
C C1 0.7601(3) 0.0414(7) 0.28540(19) 0.0764(10) Uani d . 1
H H1A 0.7559 0.1786 0.2518 0.115 Uiso calc R 1
H H1B 0.7732 -0.1002 0.2557 0.115 Uiso calc R 1
H H1C 0.8230 0.0618 0.3243 0.115 Uiso calc R 1
C C9 0.3016(2) -0.2711(5) 0.47910(17) 0.0602(8) Uani d D 1
H H9A 0.2698 -0.2178 0.5258 0.063 Uiso calc RD 1
H H9C 0.3746 -0.3499 0.4916 0.063 Uiso calc RD 1
H H9B 0.2484 -0.3812 0.4526 0.063 Uiso calc RD 1
C C11 -0.0088(3) 0.5827(6) 0.3454(2) 0.0789(10) Uani d . 1
H H11A -0.0725 0.5048 0.3167 0.118 Uiso calc R 1
H H11B 0.0235 0.7033 0.3137 0.118 Uiso calc R 1
H H11C -0.0362 0.6564 0.3907 0.118 Uiso calc R 1
N N2 0.13765(19) 0.0920(4) 0.44132(14) 0.0613(7) Uani d . 1
H H2A 0.1257 -0.0182 0.4746 0.074 Uiso calc R 1
N N1 0.24476(18) 0.1054(4) 0.40979(13) 0.0548(6) Uani d . 1
O O2 0.07955(17) 0.4080(4) 0.36804(12) 0.0690(7) Uani d . 1
O O1 -0.04293(16) 0.2424(4) 0.44769(13) 0.0733(7) Uani d . 1

loop_
_atom_site_aniso_label
_atom_site_aniso_U_11
_atom_site_aniso_U_22
_atom_site_aniso_U_33
_atom_site_aniso_U_12
_atom_site_aniso_U_13
_atom_site_aniso_U_23
C6 0.0480(15) 0.0439(15) 0.0421(14) 0.0020(12) 0.0018(11) -0.0030(12)
C5 0.0586(17) 0.0476(17) 0.0660(19) 0.0056(13) 0.0102(14) 0.0060(14)
C8 0.0514(15) 0.0426(15) 0.0478(15) 0.0001(13) 0.0055(12) 0.0006(12)
C7 0.0509(16) 0.0495(17) 0.0559(17) 0.0076(13) 0.0054(13) 0.0025(14)
C3 0.0485(16) 0.0588(18) 0.0572(18) -0.0005(14) 0.0052(13) -0.0077(15)
C2 0.0564(17) 0.0573(18) 0.0515(17) -0.0049(14) 0.0089(13) 0.0058(14)
C10 0.0485(16) 0.0579(18) 0.0631(19) -0.0015(14) 0.0098(14) 0.0062(15)
C4 0.0537(17) 0.0569(19) 0.080(2) 0.0145(14) 0.0090(15) 0.0013(16)
C1 0.0543(18) 0.095(3) 0.082(2) -0.0016(18) 0.0152(16) -0.004(2)
C9 0.0566(17) 0.0590(19) 0.0662(19) 0.0039(14) 0.0116(14) 0.0098(15)
C11 0.071(2) 0.070(2) 0.096(3) 0.0151(18) 0.0100(18) 0.0236(19)
N2 0.0532(14) 0.0602(16) 0.0729(16) 0.0043(12) 0.0202(12) 0.0171(13)
N1 0.0459(13) 0.0557(15) 0.0641(15) 0.0030(11) 0.0133(11) 0.0075(12)
O2 0.0572(12) 0.0718(15) 0.0801(15) 0.0104(11) 0.0194(11) 0.0241(12)
O1 0.0492(12) 0.0806(16) 0.0922(16) 0.0046(11) 0.0205(11) 0.0214(13)

loop_
_atom_type_symbol
_atom_type_description
_atom_type_scat_dispersion_real
_atom_type_scat_dispersion_imag
_atom_type_scat_source
C C 0.0033 0.0016 'International Tables Vol C Tables 4.2.6.8 and 6.1.1.4'
H H 0.0000 0.0000 'International Tables Vol C Tables 4.2.6.8 and 6.1.1.4'
N N 0.0061 0.0033 'International Tables Vol C Tables 4.2.6.8 and 6.1.1.4'
O O 0.0106 0.0060 'International Tables Vol C Tables 4.2.6.8 and 6.1.1.4'

loop_
_geom_angle_atom_site_label_1
_geom_angle_atom_site_label_2
_geom_angle_atom_site_label_3
_geom_angle
C5 C6 C7 116.5(2)
C5 C6 C8 122.1(2)
C7 C6 C8 121.3(2)
C4 C5 C6 121.6(3)
C4 C5 H5 119.2
C6 C5 H5 119.2
N1 C8 C6 115.1(2)
N1 C8 C9 125.8(2)
C6 C8 C9 119.1(2)
C2 C7 C6 121.3(3)
C2 C7 H7 119.3
C6 C7 H7 119.3
C4 C3 C2 117.0(3)
C4 C3 C1 121.7(3)
C2 C3 C1 121.3(3)
C7 C2 C3 121.9(3)
C7 C2 H2 119.1
C3 C2 H2 119.1
O1 C10 O2 123.7(3)
O1 C10 N2 122.4(3)
O2 C10 N2 113.9(2)
C5 C4 C3 121.6(3)
C5 C4 H4 119.2
C3 C4 H4 119.2
C3 C1 H1A 109.5
C3 C1 H1B 109.5
H1A C1 H1B 109.5
C3 C1 H1C 109.5
H1A C1 H1C 109.5
H1B C1 H1C 109.5
C8 C9 H9A 109.5
C8 C9 H9C 109.5
H9A C9 H9C 109.5
C8 C9 H9B 109.5
H9A C9 H9B 109.5
H9C C9 H9B 109.5
O2 C11 H11A 109.5
O2 C11 H11B 109.5
H11A C11 H11B 109.5
O2 C11 H11C 109.5
H11A C11 H11C 109.5
H11B C11 H11C 109.5
C10 N2 N1 121.1(2)
C10 N2 H2A 119.5
N1 N2 H2A 119.5
C8 N1 N2 117.8(2)
C10 O2 C11 115.8(2)

loop_
_geom_bond_atom_site_label_1
_geom_bond_atom_site_label_2
_geom_bond_distance
C6 C5 1.390(4)
C6 C7 1.402(4)
C6 C8 1.487(3)
C5 C4 1.380(4)
C5 H5 0.9300
C8 N1 1.286(3)
C8 C9 1.498(4)
C7 C2 1.370(4)
C7 H7 0.9300
C3 C4 1.381(4)
C3 C2 1.389(4)
C3 C1 1.509(4)
C2 H2 0.9300
C10 O1 1.218(3)
C10 O2 1.326(3)
C10 N2 1.351(4)
C4 H4 0.9300
C1 H1A 0.9600
C1 H1B 0.9600
C1 H1C 0.9600
C9 H9A 0.9600
C9 H9C 0.9600
C9 H9B 0.9600
C11 O2 1.442(3)
C11 H11A 0.9600
C11 H11B 0.9600
C11 H11C 0.9600
N2 N1 1.388(3)
N2 H2A 0.8600

loop_
_geom_hbond_atom_site_label_D
_geom_hbond_atom_site_label_H
_geom_hbond_atom_site_label_A
_geom_hbond_site_symmetry_A
_geom_hbond_distance_DH
_geom_hbond_distance_HA
_geom_hbond_distance_DA
_geom_hbond_angle_DHA
_geom_hbond_publ_flag
N2 H2A O1 3_556 0.86 2.12 2.944(3) 161.8 yes
C2 H2 Cg1 2_655 0.93 2.83 3.538(3) 134.0 yes

loop_
_cod_related_entry_id
_cod_related_entry_database
_cod_related_entry_code
1 ChemSpider 4553039
